data_2202810
loop_
_publ_author_name
'Mizuguchi, Jin'

_publ_section_title
;
 3,5-Di-<i>tert</i>-butyl-2-hydroxybenzoic acid
;
_journal_issue 10
_journal_name_full 'Acta Crystallographica Section E'
_journal_page_first o1530
_journal_page_last o1531
_journal_paper_doi 10.1107/S1600536803020713
_journal_volume 59
_journal_year 2003
_chemical_formula_iupac 'C15 H22 O3'
_chemical_formula_moiety 'C15 H22 O3'
_chemical_formula_sum 'C15 H22 O3'
_chemical_formula_weight 250.34
_space_group_IT_number 2
_symmetry_cell_setting triclinic
_symmetry_space_group_name_Hall '-P 1'
_symmetry_space_group_name_H-M 'P -1'
_cell_angle_alpha 74.160(10)
_cell_angle_beta 78.850(10)
_cell_angle_gamma 65.110(10)
_cell_formula_units_Z 4
_cell_length_a 9.597(2)
_cell_length_b 9.828(2)
_cell_length_c 17.783(3)
_cell_measurement_reflns_used 1379
_cell_measurement_temperature 93.2
_cell_measurement_theta_max 65.2
_cell_measurement_theta_min 6.9
_cell_volume 1457.8(5)
_computing_cell_refinement PROCESS-AUTO
_computing_data_collection 'PROCESS-AUTO (Rigaku, 1998)'
_computing_data_reduction
;
TEXSAN (Molecular Structure Corporation, 2001)
;
_computing_molecular_graphics 'ORTEP-III (Burnett & Johnson, 1996)'
_computing_publication_material TEXSAN
_computing_structure_refinement TEXSAN
_computing_structure_solution 'SHELXS-86 (Sheldrick 1985)'
_diffrn_detector_area_resol_mean 10.00
_diffrn_measured_fraction_theta_full 0.9007
_diffrn_measured_fraction_theta_max 0.9007
_diffrn_measurement_device_type 'Rigaku R-AXIS RAPID Imaging Plate'
_diffrn_measurement_method '48 frames, delta omega = 15 deg'
_diffrn_radiation_type 'Cu K\a'
_diffrn_radiation_wavelength 1.5418
_diffrn_reflns_av_R_equivalents 0.037
_diffrn_reflns_limit_h_max 11
_diffrn_reflns_limit_h_min -11
_diffrn_reflns_limit_k_max 11
_diffrn_reflns_limit_k_min -11
_diffrn_reflns_limit_l_max 20
_diffrn_reflns_limit_l_min -21
_diffrn_reflns_number 13032
_diffrn_reflns_theta_full 68.25
_diffrn_reflns_theta_max 68.25
_exptl_absorpt_coefficient_mu 0.626
_exptl_absorpt_correction_T_max 0.939
_exptl_absorpt_correction_T_min 0.688
_exptl_absorpt_correction_type multi-scan
_exptl_absorpt_process_details '(ABscor; Higashi, 1995)'
_exptl_crystal_colour colorless
_exptl_crystal_density_diffrn 1.140
_exptl_crystal_density_method 'not measured'
_exptl_crystal_description block
_exptl_crystal_F_000 544.0
_exptl_crystal_size_max 0.300
_exptl_crystal_size_mid 0.100
_exptl_crystal_size_min 0.100
_refine_diff_density_max 0.33
_refine_diff_density_min -0.20
_refine_ls_extinction_method none
_refine_ls_goodness_of_fit_ref 0.952
_refine_ls_hydrogen_treatment noref
_refine_ls_number_parameters 337
_refine_ls_number_reflns 4766
_refine_ls_R_factor_gt 0.0432
_refine_ls_shift/su_max 0.0497
_refine_ls_structure_factor_coef Fsqd
_refine_ls_weighting_details 'w = 1/[\s^2^(Fo^2^) + (0.05(Max(Fo^2^,0) + 2Fc^2^)/3)^2^]'
_refine_ls_weighting_scheme calc
_refine_ls_wR_factor_ref 0.1038
_reflns_number_gt 3053
_reflns_number_total 4803
_reflns_threshold_expression F^2^>2\s(F^2^)
_cod_data_source_file ob6292.cif
_cod_data_source_block I
_cod_original_cell_volume 1457.9(5)
_cod_original_sg_symbol_Hall 'P -1'
_cod_database_code 2202810

loop_
_symmetry_equiv_pos_as_xyz
x,y,z
-x,-y,-z

loop_
_atom_site_label
_atom_site_fract_x
_atom_site_fract_y
_atom_site_fract_z
_atom_site_U_iso_or_equiv
_atom_site_adp_type
_atom_site_calc_flag
_atom_site_refinement_flags
_atom_site_occupancy
_atom_site_disorder_assembly
_atom_site_disorder_group
_atom_site_type_symbol
O1 0.45720(10) 0.1777(2) 0.00417(8) 0.0358(4) Uani d . 1.00 . . O
O2 0.3077(2) 0.0455(2) 0.05222(8) 0.0368(4) Uani d . 1.00 . . O
O3 0.3638(2) 0.4535(2) 0.02968(8) 0.0348(4) Uani d . 1.00 . . O
O4 0.17280(10) 0.8709(2) 0.50130(8) 0.0374(4) Uani d . 1.00 . . O
O5 0.0898(2) 1.0827(2) 0.54981(9) 0.0430(5) Uani d . 1.00 . . O
O6 0.4470(2) 0.6653(2) 0.52306(8) 0.0392(4) Uani d . 1.00 . . O
C1 0.2202(2) 0.2925(2) 0.07910(10) 0.0278(5) Uani d . 1.00 . . C
C2 0.2388(2) 0.4301(2) 0.07090(10) 0.0283(5) Uani d . 1.00 . . C
C3 0.1259(2) 0.5498(2) 0.10690(10) 0.0269(5) Uani d . 1.00 . . C
C4 0.0032(2) 0.5196(2) 0.15130(10) 0.0288(5) Uani d . 1.00 . . C
C5 -0.0173(2) 0.3820(2) 0.16220(10) 0.0276(5) Uani d . 1.00 . . C
C6 0.0925(2) 0.2703(2) 0.12520(10) 0.0284(5) Uani d . 1.00 . . C
C7 0.3366(2) 0.1700(2) 0.04230(10) 0.0305(6) Uani d . 1.00 . . C
C8 0.1433(2) 0.7024(2) 0.09820(10) 0.0302(6) Uani d . 1.00 . . C
C9 0.1495(2) 0.7827(2) 0.01100(10) 0.0358(6) Uani d . 1.00 . . C
C10 0.2905(2) 0.6709(2) 0.13370(10) 0.0359(6) Uani d . 1.00 . . C
C11 0.0071(2) 0.8142(2) 0.14090(10) 0.0383(6) Uani d . 1.00 . . C
C12 -0.1571(2) 0.3616(2) 0.21490(10) 0.0305(6) Uani d . 1.00 . . C
C13 -0.1562(2) 0.3814(2) 0.29750(10) 0.0354(6) Uani d . 1.00 . . C
C14 -0.3053(2) 0.4836(3) 0.17840(10) 0.0405(6) Uani d . 1.00 . . C
C15 -0.1566(2) 0.2032(3) 0.22160(10) 0.0398(7) Uani d . 1.00 . . C
C16 0.3429(2) 0.8994(2) 0.57200(10) 0.0302(6) Uani d . 1.00 . . C
C17 0.4616(2) 0.7555(2) 0.56470(10) 0.0286(5) Uani d . 1.00 . . C
C18 0.5985(2) 0.7002(2) 0.60190(10) 0.0278(5) Uani d . 1.00 . . C
C19 0.6069(2) 0.7944(2) 0.64560(10) 0.0300(6) Uani d . 1.00 . . C
C20 0.4920(2) 0.9385(2) 0.65410(10) 0.0285(5) Uani d . 1.00 . . C
C21 0.3607(2) 0.9890(2) 0.61600(10) 0.0312(6) Uani d . 1.00 . . C
C22 0.1974(2) 0.9495(2) 0.53770(10) 0.0322(6) Uani d . 1.00 . . C
C23 0.7294(2) 0.5428(2) 0.59520(10) 0.0293(5) Uani d . 1.00 . . C
C24 0.6712(2) 0.4137(2) 0.63100(10) 0.0346(6) Uani d . 1.00 . . C
C25 0.7865(2) 0.5395(2) 0.50850(10) 0.0344(6) Uani d . 1.00 . . C
C26 0.8669(2) 0.5100(2) 0.63850(10) 0.0336(6) Uani d . 1.00 . . C
C27 0.5075(2) 1.0273(2) 0.70890(10) 0.0307(6) Uani d . 1.00 . . C
C28 0.6744(2) 1.0107(3) 0.70580(10) 0.0405(7) Uani d . 1.00 . . C
C29 0.4061(3) 1.1990(3) 0.68710(10) 0.0436(7) Uani d . 1.00 . . C
C30 0.4562(3) 0.9628(3) 0.79350(10) 0.0433(7) Uani d . 1.00 . . C
H1 0.0812 0.1764 0.1310 0.0340 Uiso calc . 1.00 . . H
H2 -0.0725 0.5973 0.1764 0.0347 Uiso calc . 1.00 . . H
H3 0.424(3) 0.364(3) 0.0120(10) 0.0541 Uiso d . 1.00 . . H
H4 0.392(3) -0.034(3) 0.0300(10) 0.0541 Uiso d . 1.00 . . H
H5 0.2808 1.0861 0.6197 0.0377 Uiso calc . 1.00 . . H
H6 0.6974 0.7585 0.6718 0.0361 Uiso calc . 1.00 . . H
H7 0.334(3) 0.735(3) 0.5050(10) 0.0541 Uiso d . 1.00 . . H
H8 -0.002(3) 1.100(2) 0.5330(10) 0.0541 Uiso d . 1.00 . . H
H9 -0.0857 0.8379 0.1193 0.0461 Uiso calc . 1.00 . . H
H10 -0.0006 0.7681 0.1952 0.0461 Uiso calc . 1.00 . . H
H11 0.0230 0.9059 0.1348 0.0461 Uiso calc . 1.00 . . H
H12 -0.1563 0.4796 0.2942 0.0425 Uiso calc . 1.00 . . H
H13 0.0554 0.8065 -0.0094 0.0432 Uiso calc . 1.00 . . H
H14 0.1639 0.8749 0.0058 0.0432 Uiso calc . 1.00 . . H
H15 0.2327 0.7167 -0.0175 0.0432 Uiso calc . 1.00 . . H
H16 0.2821 0.6274 0.1883 0.0434 Uiso calc . 1.00 . . H
H17 0.3035 0.7645 0.1263 0.0434 Uiso calc . 1.00 . . H
H18 0.3770 0.6013 0.1086 0.0434 Uiso calc . 1.00 . . H
H19 -0.2451 0.1950 0.2540 0.0477 Uiso calc . 1.00 . . H
H20 -0.0662 0.1265 0.2442 0.0477 Uiso calc . 1.00 . . H
H21 -0.1584 0.1902 0.1709 0.0477 Uiso calc . 1.00 . . H
H22 -0.3070 0.4686 0.1282 0.0488 Uiso calc . 1.00 . . H
H23 -0.3927 0.4740 0.2114 0.0488 Uiso calc . 1.00 . . H
H24 -0.3074 0.5831 0.1735 0.0488 Uiso calc . 1.00 . . H
H25 -0.2456 0.3733 0.3291 0.0425 Uiso calc . 1.00 . . H
H26 -0.0667 0.3039 0.3205 0.0425 Uiso calc . 1.00 . . H
H27 0.7395 0.9050 0.7191 0.0488 Uiso calc . 1.00 . . H
H28 0.7062 1.0541 0.6543 0.0488 Uiso calc . 1.00 . . H
H29 0.6811 1.0627 0.7420 0.0488 Uiso calc . 1.00 . . H
H30 0.4397 1.2415 0.6358 0.0525 Uiso calc . 1.00 . . H
H31 0.4142 1.2499 0.7236 0.0525 Uiso calc . 1.00 . . H
H32 0.3018 1.2122 0.6886 0.0525 Uiso calc . 1.00 . . H
H33 0.5212 0.8574 0.8086 0.0525 Uiso calc . 1.00 . . H
H34 0.3526 0.9726 0.7963 0.0525 Uiso calc . 1.00 . . H
H35 0.4630 1.0184 0.8277 0.0525 Uiso calc . 1.00 . . H
H36 0.7512 0.3180 0.6246 0.0416 Uiso calc . 1.00 . . H
H37 0.5852 0.4313 0.6053 0.0416 Uiso calc . 1.00 . . H
H38 0.6413 0.4113 0.6853 0.0416 Uiso calc . 1.00 . . H
H39 0.8637 0.4409 0.5048 0.0414 Uiso calc . 1.00 . . H
H40 0.7027 0.5600 0.4804 0.0414 Uiso calc . 1.00 . . H
H41 0.8286 0.6151 0.4868 0.0414 Uiso calc . 1.00 . . H
H42 0.9457 0.4136 0.6323 0.0406 Uiso calc . 1.00 . . H
H43 0.8351 0.5075 0.6927 0.0406 Uiso calc . 1.00 . . H
H44 0.9056 0.5885 0.6174 0.0406 Uiso calc . 1.00 . . H

loop_
_atom_site_aniso_label
_atom_site_aniso_U_11
_atom_site_aniso_U_22
_atom_site_aniso_U_33
_atom_site_aniso_U_12
_atom_site_aniso_U_13
_atom_site_aniso_U_23
O1 0.0296(8) 0.0322(8) 0.0412(9) -0.0111(7) 0.0101(6) -0.0118(7)
O2 0.0314(8) 0.0285(8) 0.0496(9) -0.0108(7) 0.0101(7) -0.0181(7)
O3 0.0298(8) 0.0328(9) 0.0392(9) -0.0134(7) 0.0086(6) -0.0099(7)
O4 0.0286(8) 0.0448(9) 0.0415(9) -0.0078(7) -0.0064(6) -0.0219(7)
O5 0.0280(8) 0.0444(10) 0.0560(10) -0.0041(8) -0.0120(7) -0.0206(8)
O6 0.0311(8) 0.0458(10) 0.0433(9) -0.0098(7) -0.0051(7) -0.0209(8)
C1 0.0260(10) 0.0270(10) 0.0280(10) -0.0081(9) 0.0021(8) -0.0082(9)
C2 0.0226(10) 0.0320(10) 0.0260(10) -0.0086(9) -0.0008(8) -0.0044(9)
C3 0.0251(10) 0.0270(10) 0.0260(10) -0.0068(9) -0.0015(8) -0.0060(9)
C4 0.0235(10) 0.0290(10) 0.0300(10) -0.0051(9) -0.0020(8) -0.0100(9)
C5 0.0225(10) 0.0310(10) 0.0280(10) -0.0079(9) -0.0013(8) -0.0097(9)
C6 0.0260(10) 0.0300(10) 0.0290(10) -0.0110(9) -0.0023(8) -0.0072(9)
C7 0.0280(10) 0.0290(10) 0.0310(10) -0.0071(9) -0.0019(9) -0.0069(10)
C8 0.0320(10) 0.0280(10) 0.0300(10) -0.0115(9) 0.0005(9) -0.0082(9)
C9 0.0400(10) 0.0330(10) 0.0340(10) -0.0150(10) -0.0039(9) -0.0037(10)
C10 0.0420(10) 0.0400(10) 0.0290(10) -0.0210(10) -0.0009(9) -0.0057(10)
C11 0.0430(10) 0.0300(10) 0.0420(10) -0.0150(10) 0.0050(10) -0.0120(10)
C12 0.0243(10) 0.0370(10) 0.0330(10) -0.0142(9) 0.0040(8) -0.0126(10)
C13 0.0320(10) 0.0420(10) 0.0350(10) -0.0170(10) 0.0040(9) -0.0140(10)
C14 0.0260(10) 0.057(2) 0.0390(10) -0.0160(10) 0.0032(9) -0.0150(10)
C15 0.0370(10) 0.0520(10) 0.0400(10) -0.0270(10) 0.0118(10) -0.0210(10)
C16 0.0250(10) 0.0340(10) 0.0300(10) -0.0097(9) -0.0002(8) -0.0087(9)
C17 0.0270(10) 0.0340(10) 0.0280(10) -0.0123(9) 0.0012(8) -0.0123(10)
C18 0.0241(10) 0.0330(10) 0.0260(10) -0.0111(9) -0.0013(8) -0.0065(9)
C19 0.0250(10) 0.0380(10) 0.0280(10) -0.0131(10) -0.0018(8) -0.0065(10)
C20 0.0256(10) 0.0310(10) 0.0280(10) -0.0118(9) -0.0010(8) -0.0051(9)
C21 0.0290(10) 0.0320(10) 0.0330(10) -0.0105(9) -0.0010(9) -0.0097(10)
C22 0.0240(10) 0.0380(10) 0.0310(10) -0.0068(10) -0.0023(9) -0.0120(10)
C23 0.0250(10) 0.0320(10) 0.0310(10) -0.0084(9) -0.0035(8) -0.0095(9)
C24 0.0370(10) 0.0360(10) 0.0320(10) -0.0150(10) -0.0015(9) -0.0103(10)
C25 0.0250(10) 0.0410(10) 0.0350(10) -0.0088(10) -0.0006(9) -0.0110(10)
C26 0.0280(10) 0.0360(10) 0.0340(10) -0.0097(9) -0.0036(9) -0.0084(10)
C27 0.0300(10) 0.0340(10) 0.0310(10) -0.0114(9) -0.0037(9) -0.0107(10)
C28 0.0390(10) 0.0460(10) 0.0450(10) -0.0190(10) -0.0040(10) -0.0180(10)
C29 0.0480(10) 0.0390(10) 0.0490(10) -0.0150(10) -0.0130(10) -0.0160(10)
C30 0.0500(10) 0.055(2) 0.0360(10) -0.0280(10) 0.0000(10) -0.0170(10)

loop_
_atom_type_symbol
_atom_type_description
_atom_type_scat_dispersion_real
_atom_type_scat_dispersion_imag
_atom_type_scat_source
C C 0.018 0.009
;International Tables for Crystallography
(1992, Vol. C, Tables 4.2.6.8 and 6.1.1.1)
;
H H 0.000 0.000
;International Tables for Crystallography
(1992, Vol. C, Table 6.1.1.2)
;
O O 0.049 0.032
;International Tables for Crystallography
(1992, Vol. C, Tables 4.2.6.8 and 6.1.1.1)
;

loop_
_geom_angle_atom_site_label_1
_geom_angle_atom_site_label_2
_geom_angle_atom_site_label_3
_geom_angle
_geom_angle_publ_flag
C7 O2 H4 111.0(10) no
C2 O3 H3 105.0(10) no
C22 O5 H8 110.0(10) no
C17 O6 H7 99.0(10) no
C2 C1 C6 119.7(2) no
C2 C1 C7 120.3(2) no
C6 C1 C7 120.0(2) no
O3 C2 C1 121.6(2) no
O3 C2 C3 117.8(2) no
C1 C2 C3 120.6(2) no
C2 C3 C4 116.3(2) no
C2 C3 C8 121.5(2) no
C4 C3 C8 122.1(2) no
C3 C4 C5 124.6(2) no
C3 C4 H2 117.7 no
C5 C4 H2 117.7 no
C4 C5 C6 117.4(2) no
C4 C5 C12 119.3(2) no
C6 C5 C12 123.4(2) no
C1 C6 C5 121.4(2) no
C1 C6 H1 119.3 no
C5 C6 H1 119.3 no
O1 C7 O2 120.4(2) yes
O1 C7 C1 123.7(2) yes
O2 C7 C1 115.9(2) yes
C3 C8 C9 109.9(2) no
C3 C8 C10 109.5(2) no
C3 C8 C11 112.2(2) no
C9 C8 C10 110.4(2) no
C9 C8 C11 107.1(2) no
C10 C8 C11 107.5(2) no
C8 C9 H13 109.5 no
C8 C9 H14 109.5 no
C8 C9 H15 109.6 no
H13 C9 H14 109.4 no
H13 C9 H15 109.4 no
H14 C9 H15 109.5 no
C8 C10 H16 109.4 no
C8 C10 H17 109.5 no
C8 C10 H18 109.5 no
H16 C10 H17 109.5 no
H16 C10 H18 109.5 no
H17 C10 H18 109.5 no
C8 C11 H9 109.6 no
C8 C11 H10 109.5 no
C8 C11 H11 109.6 no
H9 C11 H10 109.4 no
H9 C11 H11 109.5 no
H10 C11 H11 109.4 no
C5 C12 C13 110.0(2) no
C5 C12 C14 108.6(2) no
C5 C12 C15 111.5(2) no
C13 C12 C14 109.8(2) no
C13 C12 C15 108.7(2) no
C14 C12 C15 108.2(2) no
C12 C13 H12 109.6 no
C12 C13 H25 109.5 no
C12 C13 H26 109.6 no
H12 C13 H25 109.3 no
H12 C13 H26 109.4 no
H25 C13 H26 109.4 no
C12 C14 H22 109.5 no
C12 C14 H23 109.3 no
C12 C14 H24 109.4 no
H22 C14 H23 109.5 no
H22 C14 H24 109.6 no
H23 C14 H24 109.5 no
C12 C15 H19 109.3 no
C12 C15 H20 109.4 no
C12 C15 H21 109.4 no
H19 C15 H20 109.5 no
H19 C15 H21 109.6 no
H20 C15 H21 109.6 no
C17 C16 C21 120.1(2) no
C17 C16 C22 119.6(2) no
C21 C16 C22 120.2(2) no
O6 C17 C16 121.4(2) no
O6 C17 C18 118.1(2) no
C16 C17 C18 120.5(2) no
C17 C18 C19 116.1(2) no
C17 C18 C23 121.4(2) no
C19 C18 C23 122.5(2) no
C18 C19 C20 125.2(2) no
C18 C19 H6 117.4 no
C20 C19 H6 117.4 no
C19 C20 C21 116.7(2) no
C19 C20 C27 120.9(2) no
C21 C20 C27 122.2(2) no
C16 C21 C20 121.3(2) no
C16 C21 H5 119.3 no
C20 C21 H5 119.3 no
O4 C22 O5 121.2(2) yes
O4 C22 C16 122.9(2) yes
O5 C22 C16 115.9(2) yes
C18 C23 C24 110.2(2) no
C18 C23 C25 110.1(2) no
C18 C23 C26 111.7(2) no
C24 C23 C25 109.1(2) no
C24 C23 C26 107.6(2) no
C25 C23 C26 108.1(2) no
C23 C24 H36 109.4 no
C23 C24 H37 109.5 no
C23 C24 H38 109.5 no
H36 C24 H37 109.4 no
H36 C24 H38 109.5 no
H37 C24 H38 109.6 no
C23 C25 H39 109.5 no
C23 C25 H40 109.5 no
C23 C25 H41 109.5 no
H39 C25 H40 109.4 no
H39 C25 H41 109.4 no
H40 C25 H41 109.5 no
C23 C26 H42 109.4 no
C23 C26 H43 109.5 no
C23 C26 H44 109.4 no
H42 C26 H43 109.5 no
H42 C26 H44 109.4 no
H43 C26 H44 109.5 no
C20 C27 C28 111.5(2) no
C20 C27 C29 111.4(2) no
C20 C27 C30 108.7(2) no
C28 C27 C29 108.0(2) no
C28 C27 C30 108.6(2) no
C29 C27 C30 108.6(2) no
C27 C28 H27 109.5 no
C27 C28 H28 109.5 no
C27 C28 H29 109.5 no
H27 C28 H28 109.5 no
H27 C28 H29 109.5 no
H28 C28 H29 109.4 no
C27 C29 H30 109.5 no
C27 C29 H31 109.4 no
C27 C29 H32 109.6 no
H30 C29 H31 109.4 no
H30 C29 H32 109.5 no
H31 C29 H32 109.4 no
C27 C30 H33 109.4 no
C27 C30 H34 109.4 no
C27 C30 H35 109.5 no
H33 C30 H34 109.4 no
H33 C30 H35 109.6 no
H34 C30 H35 109.5 no

loop_
_geom_bond_atom_site_label_1
_geom_bond_atom_site_label_2
_geom_bond_site_symmetry_1
_geom_bond_site_symmetry_2
_geom_bond_distance
_geom_bond_publ_flag
O1 C7 . . 1.243(2) yes
O2 C7 . . 1.324(2) yes
O2 H4 . . 0.97(2) no
O3 C2 . . 1.353(2) yes
O3 H3 . . 0.93(2) no
O4 C22 . . 1.248(2) yes
O5 C22 . . 1.325(2) yes
O5 H8 . . 0.92(2) no
O6 C17 . . 1.364(2) yes
O6 H7 . . 1.07(2) no
C1 C2 . . 1.402(3) no
C1 C6 . . 1.400(3) no
C1 C7 . . 1.464(3) yes
C2 C3 . . 1.428(3) no
C3 C4 . . 1.380(3) no
C3 C8 . . 1.541(3) yes
C4 C5 . . 1.404(3) no
C4 H2 . . 0.950 no
C5 C6 . . 1.379(3) no
C5 C12 . . 1.535(3) yes
C6 H1 . . 0.950 no
C8 C9 . . 1.539(3) no
C8 C10 . . 1.537(3) no
C8 C11 . . 1.535(3) no
C9 H13 . . 0.951 no
C9 H14 . . 0.950 no
C9 H15 . . 0.950 no
C10 H16 . . 0.950 no
C10 H17 . . 0.950 no
C10 H18 . . 0.950 no
C11 H9 . . 0.950 no
C11 H10 . . 0.951 no
C11 H11 . . 0.950 no
C12 C13 . . 1.535(3) no
C12 C14 . . 1.542(3) no
C12 C15 . . 1.527(3) no
C13 H12 . . 0.951 no
C13 H25 . . 0.951 no
C13 H26 . . 0.950 no
C14 H22 . . 0.949 no
C14 H23 . . 0.951 no
C14 H24 . . 0.949 no
C15 H19 . . 0.950 no
C15 H20 . . 0.949 no
C15 H21 . . 0.949 no
C16 C17 . . 1.415(3) no
C16 C21 . . 1.403(3) no
C16 C22 . . 1.466(3) yes
C17 C18 . . 1.413(3) no
C18 C19 . . 1.396(3) no
C18 C23 . . 1.547(3) yes
C19 C20 . . 1.407(3) no
C19 H6 . . 0.951 no
C20 C21 . . 1.383(3) no
C20 C27 . . 1.538(3) yes
C21 H5 . . 0.950 no
C23 C24 . . 1.532(3) no
C23 C25 . . 1.537(3) no
C23 C26 . . 1.530(3) no
C24 H36 . . 0.951 no
C24 H37 . . 0.950 no
C24 H38 . . 0.949 no
C25 H39 . . 0.951 no
C25 H40 . . 0.950 no
C25 H41 . . 0.949 no
C26 H42 . . 0.951 no
C26 H43 . . 0.949 no
C26 H44 . . 0.950 no
C27 C28 . . 1.531(3) no
C27 C29 . . 1.534(3) no
C27 C30 . . 1.537(3) no
C28 H27 . . 0.950 no
C28 H28 . . 0.950 no
C28 H29 . . 0.950 no
C29 H30 . . 0.950 no
C29 H31 . . 0.951 no
C29 H32 . . 0.949 no
C30 H33 . . 0.950 no
C30 H34 . . 0.951 no
C30 H35 . . 0.949 no

loop_
_geom_hbond_atom_site_label_D
_geom_hbond_atom_site_label_H
_geom_hbond_atom_site_label_A
_geom_hbond_site_symmetry_A
_geom_hbond_distance_DH
_geom_hbond_distance_HA
_geom_hbond_distance_DA
_geom_hbond_angle_DHA
_geom_hbond_publ_flag
O3 H3 O1 . 0.93(2) 1.76(2) 2.613(2) 151(2) yes
O6 H7 O4 . 1.07(2) 1.56(2) 2.579(2) 158(2) yes
O2 H4 O1 2_655 0.97(2) 1.69(2) 2.659(2) 177(2) yes
O5 H8 O4 2_576 0.92(2) 1.74(2) 2.661(2) 179(2) yes

loop_
_cod_related_entry_id
_cod_related_entry_database
_cod_related_entry_code
1 ChemSpider 79575
